data_2021283
loop_
_publ_author_name
'Owczarzak, Agata'
'Przyby\/l, Anna K.'
'Kubicki, Maciej'

_publ_section_title
;
 Different cationic forms of (--)-cytisine in the crystal structures of
 its simple inorganic salts
;
_journal_coeditor_code YF3149
_journal_issue 11
_journal_name_full 'Acta Crystallographica Section C'
_journal_page_first
;
;
_journal_paper_doi 10.1107/S2053229618012585
_journal_volume 74
_journal_year 2018
_chemical_absolute_configuration syn
_chemical_formula_iupac '2C11 H15 N2 O +, I -, I3 -'
_chemical_formula_moiety '2(C11 H15 N2 O +), I -, I3 -'
_chemical_formula_sum 'C22 H30 I4 N4 O2'
_chemical_formula_weight 890.10
_chemical_name_common
;
Cytisinium iodide triiodide
;
_chemical_name_systematic
;
Bis(6-oxo-7,11-diazatricyclo[7.3.1.0^2,7^]trideca-2,4-dien-11-ium) iodide
triiodide
;
_space_group_crystal_system triclinic
_space_group_IT_number 1
_space_group_name_Hall 'P 1'
_space_group_name_H-M_alt 'P 1'
_symmetry_space_group_name_Hall 'P 1'
_symmetry_space_group_name_H-M 'P 1'
_atom_sites_solution_hydrogens geom
_audit_creation_method SHELXL-2013
_cell_angle_alpha 79.612(4)
_cell_angle_beta 75.806(4)
_cell_angle_gamma 61.115(5)
_cell_formula_units_Z 1
_cell_length_a 7.5105(4)
_cell_length_b 7.5353(4)
_cell_length_c 13.8994(7)
_cell_measurement_reflns_used 4154
_cell_measurement_temperature 100.0(10)
_cell_measurement_theta_max 28.7340
_cell_measurement_theta_min 3.2130
_cell_volume 665.96(7)
_computing_cell_refinement
;
(CrysAlis PRO; Agilent, 2014)
;
_computing_data_collection
;
(CrysAlis PRO; Agilent, 2014)
;
_computing_data_reduction
;
(CrysAlis PRO; Agilent, 2014)
;
_computing_molecular_graphics
;
Mercury (Macrae <i>et al.</i>,  2008)
;
_computing_publication_material
;
SHELXL2013 (Sheldrick, 2015b)
;
_computing_structure_refinement
;
SHELXL2013 (Sheldrick, 2015b)
;
_computing_structure_solution
;
SHELXT (Sheldrick, 2015a)
;
_diffrn_ambient_temperature 100.0(10)
_diffrn_detector 'CCD plate'
_diffrn_detector_area_resol_mean 16.1544
_diffrn_measured_fraction_theta_full 1.000
_diffrn_measured_fraction_theta_max 0.840
_diffrn_measurement_device 'four-circle diffractometer'
_diffrn_measurement_device_type 'Agilent Xcalibur Eos'
_diffrn_measurement_method '\w scan'
_diffrn_radiation_monochromator graphite
_diffrn_radiation_probe x-ray
_diffrn_radiation_type 'Mo K\a'
_diffrn_radiation_wavelength 0.71073
_diffrn_reflns_av_R_equivalents 0.0270
_diffrn_reflns_av_unetI/netI 0.0626
_diffrn_reflns_limit_h_max 9
_diffrn_reflns_limit_h_min -9
_diffrn_reflns_limit_k_max 9
_diffrn_reflns_limit_k_min -8
_diffrn_reflns_limit_l_max 18
_diffrn_reflns_limit_l_min -15
_diffrn_reflns_number 5170
_diffrn_reflns_theta_full 25.000
_diffrn_reflns_theta_max 28.286
_diffrn_reflns_theta_min 3.031
_diffrn_source 'Enhance (Mo) X-ray Source'
_exptl_absorpt_coefficient_mu 4.705
_exptl_absorpt_correction_T_max 1.00000
_exptl_absorpt_correction_T_min 0.89273
_exptl_absorpt_correction_type multi-scan
_exptl_absorpt_process_details
;
(CrysAlis PRO; Agilent, 2014)
;
_exptl_crystal_colour colourless
_exptl_crystal_density_diffrn 2.219
_exptl_crystal_description prism
_exptl_crystal_F_000 418
_exptl_crystal_size_max 0.3
_exptl_crystal_size_mid 0.2
_exptl_crystal_size_min 0.2
_refine_diff_density_max 0.967
_refine_diff_density_min -0.800
_refine_ls_abs_structure_details
;
Flack <i>x</i> determined using 1081 quotients [(I+)-(I-)]/[(I+)+(I-)]
(Parsons & Flack, 2004)
;
_refine_ls_abs_structure_Flack 0.05(4)
_refine_ls_extinction_method none
_refine_ls_goodness_of_fit_ref 0.983
_refine_ls_hydrogen_treatment constr
_refine_ls_matrix_type full
_refine_ls_number_parameters 289
_refine_ls_number_reflns 4020
_refine_ls_number_restraints 159
_refine_ls_restrained_S_all 0.969
_refine_ls_R_factor_all 0.0402
_refine_ls_R_factor_gt 0.0336
_refine_ls_shift/su_max 0.001
_refine_ls_shift/su_mean 0.000
_refine_ls_structure_factor_coef Fsqd
_refine_ls_weighting_details 'w=1/[\s^2^(Fo^2^)+(0.0170P)^2^] where P=(Fo^2^+2Fc^2^)/3'
_refine_ls_weighting_scheme calc
_refine_ls_wR_factor_gt 0.0607
_refine_ls_wR_factor_ref 0.0631
_reflns_number_gt 3638
_reflns_number_total 4020
_reflns_threshold_expression 'I > 2\s(I)'
_cod_data_source_file yf3149sup1.cif
_cod_data_source_block 4
_cod_database_code 2021283
_shelx_space_group_comment
;
The symmetry employed for this shelxl refinement is uniquely defined
by the following loop, which should always be used as a source of
symmetry information in preference to the above space-group names.
They are only intended as comments.
;
_shelxl_version_number .2013

loop_
_space_group_symop_operation_xyz
'x, y, z'

loop_
_atom_site_type_symbol
_atom_site_label
_atom_site_fract_x
_atom_site_fract_y
_atom_site_fract_z
_atom_site_U_iso_or_equiv
_atom_site_adp_type
_atom_site_calc_flag
_atom_site_occupancy
I I1 0.25113(10) 0.31119(10) 0.54603(7) 0.01932(18) Uani d 1
I I2 0.40750(9) 0.28792(8) 0.22606(6) 0.0184(2) Uani d 1
I I3 0.31005(12) 0.24863(11) 0.04134(7) 0.01617(16) Uani d 1
I I4 0.20290(9) 0.21986(8) -0.14134(5) 0.0183(2) Uani d 1
N N1A 0.7105(13) 0.7488(13) 0.7640(8) 0.012(2) Uani d 1
C C2A 0.6152(17) 0.6253(16) 0.7721(10) 0.011(3) Uani d 1
O O2A 0.5700(11) 0.6055(11) 0.6953(7) 0.018(2) Uani d 1
C C3A 0.5736(16) 0.5396(16) 0.8679(9) 0.014(3) Uani d 1
H H3A 0.5187 0.4464 0.8763 0.017 Uiso calc 1
C C4A 0.6096(16) 0.5860(16) 0.9489(9) 0.016(3) Uani d 1
H H4A 0.5746 0.5296 1.0131 0.019 Uiso calc 1
C C5A 0.6969(18) 0.7148(18) 0.9385(10) 0.016(3) Uani d 1
H H5A 0.7228 0.7467 0.9951 0.019 Uiso calc 1
C C6A 0.7451(16) 0.7948(16) 0.8467(9) 0.010(2) Uani d 1
C C7A 0.8561(16) 0.9249(16) 0.8280(9) 0.013(3) Uani d 1
H H7A 0.8160 0.9986 0.8889 0.016 Uiso calc 1
C C8A 0.7949(16) 1.0823(15) 0.7409(9) 0.016(2) Uani d 1
H H8A1 0.6434 1.1704 0.7527 0.019 Uiso calc 1
H H8A2 0.8643 1.1687 0.7324 0.019 Uiso calc 1
C C9A 0.8613(16) 0.9682(16) 0.6492(9) 0.014(3) Uani d 1
H H9A 0.8215 1.0693 0.5910 0.017 Uiso calc 1
C C10A 0.7459(17) 0.8416(16) 0.6635(9) 0.013(3) Uani d 1
H H10A 0.6098 0.9297 0.6435 0.015 Uiso calc 1
H H10B 0.8245 0.7316 0.6173 0.015 Uiso calc 1
C C11A 1.0948(15) 0.8362(15) 0.6287(8) 0.013(2) Uani d 1
H H11A 1.1331 0.7585 0.5702 0.015 Uiso calc 1
H H11B 1.1629 0.9250 0.6120 0.015 Uiso calc 1
N N12A 1.1732(13) 0.6910(12) 0.7150(7) 0.012(2) Uani d 1
H H12A 1.1355 0.5801 0.7204 0.014 Uiso calc 1
H H12B 1.3260 0.6297 0.7025 0.014 Uiso calc 1
C C13A 1.0886(16) 0.7896(16) 0.8113(9) 0.014(2) Uani d 1
H H13A 1.1577 0.8722 0.8129 0.017 Uiso calc 1
H H13B 1.1221 0.6826 0.8666 0.017 Uiso calc 1
N N1B 0.8607(13) 0.8059(12) 0.3256(7) 0.008(2) Uani d 1
C C2B 0.9841(18) 0.9003(17) 0.3171(10) 0.014(3) Uani d 1
O O2B 0.9920(11) 0.9613(11) 0.3937(6) 0.0157(19) Uani d 1
C C3B 1.0955(16) 0.9170(16) 0.2206(9) 0.014(3) Uani d 1
H H3B 1.1890 0.9722 0.2118 0.017 Uiso calc 1
C C4B 1.0725(16) 0.8573(16) 0.1417(9) 0.015(3) Uani d 1
H H4B 1.1449 0.8748 0.0773 0.018 Uiso calc 1
C C5B 0.9378(17) 0.7666(17) 0.1547(10) 0.013(3) Uani d 1
H H5B 0.9203 0.7226 0.0994 0.016 Uiso calc 1
C C6B 0.8369(16) 0.7450(15) 0.2469(9) 0.012(2) Uani d 1
C C7B 0.6999(17) 0.6410(16) 0.2641(9) 0.016(3) Uani d 1
H H7B 0.6405 0.6687 0.2028 0.019 Uiso calc 1
C C8B 0.5210(16) 0.7265(16) 0.3511(9) 0.016(2) Uani d 1
H H8B1 0.4309 0.6605 0.3609 0.019 Uiso calc 1
H H8B2 0.4368 0.8748 0.3383 0.019 Uiso calc 1
C C9B 0.6197(17) 0.6814(16) 0.4436(9) 0.013(3) Uani d 1
H H9B 0.5055 0.7359 0.5020 0.015 Uiso calc 1
C C10B 0.7489(18) 0.7935(17) 0.4279(9) 0.016(3) Uani d 1
H H10C 0.6564 0.9335 0.4484 0.019 Uiso calc 1
H H10D 0.8512 0.7256 0.4726 0.019 Uiso calc 1
C C11B 0.7407(16) 0.4512(15) 0.4641(9) 0.018(3) Uani d 1
H H11C 0.8050 0.4222 0.5230 0.022 Uiso calc 1
H H11D 0.6440 0.3915 0.4794 0.022 Uiso calc 1
N N12B 0.9039(13) 0.3545(12) 0.3781(7) 0.012(2) Uani d 1
H H12C 0.9662 0.2051 0.3917 0.014 Uiso calc 1
H H12D 1.0141 0.3949 0.3711 0.014 Uiso calc 1
C C13B 0.8271(15) 0.4097(15) 0.2819(9) 0.014(2) Uani d 1
H H13C 0.7402 0.3437 0.2829 0.016 Uiso calc 1
H H13D 0.9464 0.3585 0.2265 0.016 Uiso calc 1

loop_
_atom_site_aniso_label
_atom_site_aniso_U_11
_atom_site_aniso_U_22
_atom_site_aniso_U_33
_atom_site_aniso_U_12
_atom_site_aniso_U_13
_atom_site_aniso_U_23
I1 0.0163(4) 0.0155(4) 0.0280(5) -0.0069(3) -0.0073(3) -0.0028(3)
I2 0.0166(4) 0.0171(4) 0.0226(6) -0.0080(4) -0.0069(4) 0.0013(4)
I3 0.0173(3) 0.0144(3) 0.0171(4) -0.0099(3) 0.0024(3) -0.0016(3)
I4 0.0179(4) 0.0154(4) 0.0224(6) -0.0075(3) -0.0031(3) -0.0050(4)
N1A 0.009(3) 0.014(3) 0.011(4) -0.004(3) -0.002(3) 0.000(3)
C2A 0.011(4) 0.010(4) 0.011(4) -0.004(3) -0.002(3) 0.000(3)
O2A 0.016(4) 0.023(4) 0.019(6) -0.011(4) -0.002(4) -0.004(4)
C3A 0.014(4) 0.013(4) 0.014(4) -0.008(3) 0.001(3) 0.003(3)
C4A 0.014(4) 0.016(4) 0.012(4) -0.005(3) 0.000(3) 0.001(3)
C5A 0.015(4) 0.018(4) 0.013(4) -0.006(3) -0.003(3) -0.003(3)
C6A 0.009(4) 0.011(4) 0.008(4) -0.002(3) -0.004(3) 0.000(3)
C7A 0.012(4) 0.015(4) 0.016(4) -0.008(3) -0.001(3) -0.004(3)
C8A 0.014(4) 0.015(4) 0.021(4) -0.009(3) -0.001(3) -0.002(3)
C9A 0.013(4) 0.016(4) 0.015(4) -0.009(3) -0.004(3) 0.002(3)
C10A 0.014(4) 0.014(4) 0.011(4) -0.007(3) -0.001(3) -0.001(3)
C11A 0.012(4) 0.013(4) 0.014(4) -0.007(3) -0.003(3) 0.000(3)
N12A 0.013(3) 0.010(3) 0.015(4) -0.007(3) -0.003(3) -0.003(3)
C13A 0.013(4) 0.017(4) 0.017(4) -0.009(3) -0.004(3) -0.003(3)
N1B 0.009(3) 0.006(3) 0.008(3) -0.005(3) -0.002(3) 0.002(3)
C2B 0.015(4) 0.012(4) 0.015(4) -0.004(3) -0.005(3) 0.000(3)
O2B 0.022(4) 0.018(4) 0.016(5) -0.015(4) -0.010(4) 0.004(4)
C3B 0.011(4) 0.017(4) 0.012(4) -0.008(3) 0.001(3) 0.001(3)
C4B 0.016(4) 0.014(4) 0.013(4) -0.007(3) -0.002(3) 0.002(3)
C5B 0.015(4) 0.013(4) 0.012(4) -0.005(3) -0.002(3) -0.003(3)
C6B 0.012(4) 0.009(4) 0.011(4) -0.004(3) -0.001(3) 0.001(3)
C7B 0.017(4) 0.018(4) 0.016(4) -0.008(3) -0.008(3) -0.002(3)
C8B 0.016(4) 0.015(4) 0.020(4) -0.009(3) -0.005(3) -0.001(3)
C9B 0.012(4) 0.014(4) 0.011(4) -0.006(3) -0.001(3) 0.000(3)
C10B 0.016(4) 0.017(4) 0.013(4) -0.006(3) -0.003(3) -0.001(3)
C11B 0.018(4) 0.019(4) 0.017(4) -0.009(3) -0.002(3) 0.000(3)
N12B 0.013(3) 0.013(3) 0.013(4) -0.008(3) -0.003(3) 0.001(3)
C13B 0.016(4) 0.013(4) 0.017(4) -0.010(3) -0.005(3) -0.001(3)

loop_
_atom_type_symbol
_atom_type_description
_atom_type_scat_dispersion_real
_atom_type_scat_dispersion_imag
_atom_type_scat_source
C C 0.0033 0.0016 'International Tables Vol C Tables 4.2.6.8 and 6.1.1.4'
H H 0.0000 0.0000 'International Tables Vol C Tables 4.2.6.8 and 6.1.1.4'
N N 0.0061 0.0033 'International Tables Vol C Tables 4.2.6.8 and 6.1.1.4'
O O 0.0106 0.0060 'International Tables Vol C Tables 4.2.6.8 and 6.1.1.4'
I I -0.4742 1.8119 'International Tables Vol C Tables 4.2.6.8 and 6.1.1.4'

loop_
_geom_angle_atom_site_label_1
_geom_angle_atom_site_label_2
_geom_angle_atom_site_label_3
_geom_angle
I4 I3 I2 178.45(3)
C6A N1A C2A 121.2(11)
C6A N1A C10A 123.7(10)
C2A N1A C10A 114.7(10)
O2A C2A N1A 118.0(11)
O2A C2A C3A 126.0(11)
N1A C2A C3A 115.9(11)
C4A C3A C2A 121.9(11)
C4A C3A H3A 119.1
C2A C3A H3A 119.1
C3A C4A C5A 120.4(11)
C3A C4A H4A 119.8
C5A C4A H4A 119.8
C6A C5A C4A 119.2(12)
C6A C5A H5A 120.4
C4A C5A H5A 120.4
C5A C6A N1A 121.2(11)
C5A C6A C7A 122.3(11)
N1A C6A C7A 116.2(10)
C13A C7A C8A 110.9(10)
C13A C7A C6A 109.8(8)
C8A C7A C6A 112.0(9)
C13A C7A H7A 108.0
C8A C7A H7A 108.0
C6A C7A H7A 108.0
C9A C8A C7A 107.2(9)
C9A C8A H8A1 110.3
C7A C8A H8A1 110.3
C9A C8A H8A2 110.3
C7A C8A H8A2 110.3
H8A1 C8A H8A2 108.5
C8A C9A C11A 110.8(9)
C8A C9A C10A 108.9(9)
C11A C9A C10A 111.6(9)
C8A C9A H9A 108.5
C11A C9A H9A 108.5
C10A C9A H9A 108.5
N1A C10A C9A 116.8(10)
N1A C10A H10A 108.1
C9A C10A H10A 108.1
N1A C10A H10B 108.1
C9A C10A H10B 108.1
H10A C10A H10B 107.3
N12A C11A C9A 112.9(9)
N12A C11A H11A 109.0
C9A C11A H11A 109.0
N12A C11A H11B 109.0
C9A C11A H11B 109.0
H11A C11A H11B 107.8
C13A N12A C11A 112.9(8)
C13A N12A H12A 109.0
C11A N12A H12A 109.0
C13A N12A H12B 109.0
C11A N12A H12B 109.0
H12A N12A H12B 107.8
N12A C13A C7A 113.5(9)
N12A C13A H13A 108.9
C7A C13A H13A 108.9
N12A C13A H13B 108.9
C7A C13A H13B 108.9
H13A C13A H13B 107.7
C6B N1B C2B 122.6(10)
C6B N1B C10B 124.0(9)
C2B N1B C10B 113.3(9)
O2B C2B N1B 119.0(11)
O2B C2B C3B 124.9(12)
N1B C2B C3B 116.1(11)
C4B C3B C2B 121.7(11)
C4B C3B H3B 119.2
C2B C3B H3B 119.2
C3B C4B C5B 119.6(11)
C3B C4B H4B 120.2
C5B C4B H4B 120.2
C6B C5B C4B 118.6(12)
C6B C5B H5B 120.7
C4B C5B H5B 120.7
N1B C6B C5B 121.3(11)
N1B C6B C7B 118.6(10)
C5B C6B C7B 120.1(11)
C6B C7B C8B 110.9(9)
C6B C7B C13B 110.8(9)
C8B C7B C13B 110.7(10)
C6B C7B H7B 108.1
C8B C7B H7B 108.1
C13B C7B H7B 108.1
C7B C8B C9B 106.3(9)
C7B C8B H8B1 110.5
C9B C8B H8B1 110.5
C7B C8B H8B2 110.5
C9B C8B H8B2 110.5
H8B1 C8B H8B2 108.7
C10B C9B C11B 114.2(9)
C10B C9B C8B 109.0(9)
C11B C9B C8B 109.2(9)
C10B C9B H9B 108.1
C11B C9B H9B 108.1
C8B C9B H9B 108.1
N1B C10B C9B 116.0(10)
N1B C10B H10C 108.3
C9B C10B H10C 108.3
N1B C10B H10D 108.3
C9B C10B H10D 108.3
H10C C10B H10D 107.4
N12B C11B C9B 111.9(9)
N12B C11B H11C 109.2
C9B C11B H11C 109.2
N12B C11B H11D 109.2
C9B C11B H11D 109.2
H11C C11B H11D 107.9
C11B N12B C13B 113.7(8)
C11B N12B H12C 108.8
C13B N12B H12C 108.8
C11B N12B H12D 108.8
C13B N12B H12D 108.8
H12C N12B H12D 107.7
N12B C13B C7B 111.4(8)
N12B C13B H13C 109.3
C7B C13B H13C 109.3
N12B C13B H13D 109.3
C7B C13B H13D 109.3
H13C C13B H13D 108.0

loop_
_geom_bond_atom_site_label_1
_geom_bond_atom_site_label_2
_geom_bond_distance
I2 I3 2.9360(12)
I3 I4 2.9174(12)
N1A C6A 1.373(14)
N1A C2A 1.399(15)
N1A C10A 1.468(14)
C2A O2A 1.248(14)
C2A C3A 1.403(16)
C3A C4A 1.360(15)
C3A H3A 0.9500
C4A C5A 1.382(15)
C4A H4A 0.9500
C5A C6A 1.352(17)
C5A H5A 0.9500
C6A C7A 1.521(15)
C7A C13A 1.520(14)
C7A C8A 1.521(16)
C7A H7A 1.0000
C8A C9A 1.510(15)
C8A H8A1 0.9900
C8A H8A2 0.9900
C9A C11A 1.522(14)
C9A C10A 1.532(14)
C9A H9A 1.0000
C10A H10A 0.9900
C10A H10B 0.9900
C11A N12A 1.495(13)
C11A H11A 0.9900
C11A H11B 0.9900
N12A C13A 1.494(13)
N12A H12A 0.9900
N12A H12B 0.9900
C13A H13A 0.9900
C13A H13B 0.9900
N1B C6B 1.340(14)
N1B C2B 1.390(14)
N1B C10B 1.476(14)
C2B O2B 1.258(15)
C2B C3B 1.416(17)
C3B C4B 1.334(16)
C3B H3B 0.9500
C4B C5B 1.434(15)
C4B H4B 0.9500
C5B C6B 1.345(16)
C5B H5B 0.9500
C6B C7B 1.523(15)
C7B C8B 1.526(15)
C7B C13B 1.537(14)
C7B H7B 1.0000
C8B C9B 1.545(16)
C8B H8B1 0.9900
C8B H8B2 0.9900
C9B C10B 1.525(15)
C9B C11B 1.530(14)
C9B H9B 1.0000
C10B H10C 0.9900
C10B H10D 0.9900
C11B N12B 1.482(13)
C11B H11C 0.9900
C11B H11D 0.9900
N12B C13B 1.496(13)
N12B H12C 0.9900
N12B H12D 0.9900
C13B H13C 0.9900
C13B H13D 0.9900

loop_
_geom_hbond_atom_site_label_D
_geom_hbond_atom_site_label_H
_geom_hbond_atom_site_label_A
_geom_hbond_site_symmetry_A
_geom_hbond_distance_DH
_geom_hbond_distance_HA
_geom_hbond_distance_DA
_geom_hbond_angle_DHA
N12A H12B O2A 1_655 0.99 1.73 2.680(11) 159.3
N12A H12A I4 1_656 0.99 2.93 3.679(8) 133.2
N12B H12C O2B 1_545 0.99 1.75 2.686(11) 156.6
N12B H12D I2 1_655 0.99 2.97 3.694(8) 131.1

loop_
_geom_torsion_atom_site_label_1
_geom_torsion_atom_site_label_2
_geom_torsion_atom_site_label_3
_geom_torsion_atom_site_label_4
_geom_torsion
C6A N1A C2A O2A 173.1(9)
C10A N1A C2A O2A 0.0(14)
C6A N1A C2A C3A -5.0(14)
C10A N1A C2A C3A -178.1(9)
O2A C2A C3A C4A -173.2(10)
N1A C2A C3A C4A 4.8(15)
C2A C3A C4A C5A -2.5(16)
C3A C4A C5A C6A 0.3(16)
C4A C5A C6A N1A -0.6(17)
C4A C5A C6A C7A -175.3(10)
C2A N1A C6A C5A 3.1(15)
C10A N1A C6A C5A 175.6(10)
C2A N1A C6A C7A 178.1(9)
C10A N1A C6A C7A -9.4(13)
C5A C6A C7A C13A 87.0(13)
N1A C6A C7A C13A -88.0(11)
C5A C6A C7A C8A -149.4(11)
N1A C6A C7A C8A 35.7(12)
C13A C7A C8A C9A 60.5(11)
C6A C7A C8A C9A -62.5(11)
C7A C8A C9A C11A -61.4(11)
C7A C8A C9A C10A 61.7(11)
C6A N1A C10A C9A 10.6(14)
C2A N1A C10A C9A -176.5(9)
C8A C9A C10A N1A -37.0(13)
C11A C9A C10A N1A 85.6(12)
C8A C9A C11A N12A 56.1(12)
C10A C9A C11A N12A -65.4(12)
C9A C11A N12A C13A -47.6(11)
C11A N12A C13A C7A 46.9(11)
C8A C7A C13A N12A -54.3(11)
C6A C7A C13A N12A 70.0(12)
C6B N1B C2B O2B 176.9(10)
C10B N1B C2B O2B 1.0(13)
C6B N1B C2B C3B -4.0(14)
C10B N1B C2B C3B -180.0(10)
O2B C2B C3B C4B -176.9(10)
N1B C2B C3B C4B 4.1(16)
C2B C3B C4B C5B -2.4(16)
C3B C4B C5B C6B 0.3(16)
C2B N1B C6B C5B 2.2(15)
C10B N1B C6B C5B 177.7(10)
C2B N1B C6B C7B 179.4(9)
C10B N1B C6B C7B -5.1(14)
C4B C5B C6B N1B -0.2(16)
C4B C5B C6B C7B -177.3(9)
N1B C6B C7B C8B 33.2(14)
C5B C6B C7B C8B -149.6(11)
N1B C6B C7B C13B -90.1(11)
C5B C6B C7B C13B 87.1(13)
C6B C7B C8B C9B -61.4(11)
C13B C7B C8B C9B 62.0(11)
C7B C8B C9B C10B 62.8(11)
C7B C8B C9B C11B -62.6(11)
C6B N1B C10B C9B 7.3(14)
C2B N1B C10B C9B -176.8(10)
C11B C9B C10B N1B 85.9(12)
C8B C9B C10B N1B -36.6(12)
C10B C9B C11B N12B -64.0(12)
C8B C9B C11B N12B 58.4(12)
C9B C11B N12B C13B -51.9(11)
C11B N12B C13B C7B 50.0(11)
C6B C7B C13B N12B 67.4(12)
C8B C7B C13B N12B -56.0(11)

_cod_database_fobs_code 2021283
